data_2018597
loop_
_publ_author_name
'Hazra, Dipak K.'
'Mukherjee, Monika'
'Helliwell, Madeleine'
'Mukherjee, Alok K.'

_publ_section_title
;
 2,4-Dimethyl-1,3-thiazole-5-carboxylic acid: an X-ray structural study at
 100K and Hirshfeld surface analysis
;
_journal_coeditor_code CU3014
_journal_issue 11
_journal_name_full 'Acta Crystallographica Section C'
_journal_page_first o452
_journal_page_last o455
_journal_paper_doi 10.1107/S010827011204142X
_journal_volume 68
_journal_year 2012
_chemical_formula_iupac 'C6 H7 N O2 S'
_chemical_formula_moiety 'C6 H7 N O2 S'
_chemical_formula_sum 'C6 H7 N O2 S'
_chemical_formula_weight 157.19
_chemical_name_systematic
;
2,4-Dimethyl-1,3-thiazole-5-carboxylic acid
;
_space_group_IT_number 14
_symmetry_cell_setting monoclinic
_symmetry_space_group_name_Hall '-P 2ybc'
_symmetry_space_group_name_H-M 'P 1 21/c 1'
_atom_sites_solution_hydrogens geom
_atom_sites_solution_primary direct
_atom_sites_solution_secondary difmap
_audit_creation_method SHELXL97
_cell_angle_alpha 90.00
_cell_angle_beta 94.037(2)
_cell_angle_gamma 90.00
_cell_formula_units_Z 4
_cell_length_a 4.8120(3)
_cell_length_b 14.3729(7)
_cell_length_c 9.9178(5)
_cell_measurement_reflns_used 998
_cell_measurement_temperature 100(2)
_cell_measurement_theta_max 49.87
_cell_measurement_theta_min 3.51
_cell_volume 684.24(6)
_computing_cell_refinement 'SAINT and XPREP (Bruker, 2007)'
_computing_data_collection 'APEX2 (Bruker, 2007)'
_computing_data_reduction 'SAINT and XPREP (Bruker, 2007)'
_computing_molecular_graphics
;
ORTEP-3 for Windows (Farrugia, 1997), DIAMOND (Brandenburg,
1999) and
Mercury (Macrae  <i>et al.</i>, 2008)
;
_computing_publication_material
;
PLATON (Spek, 2009) and PARST (Nardelli, 1995)
;
_computing_structure_refinement 'SHELXL97 (Sheldrick, 2008)'
_computing_structure_solution 'SHELXS97 (Sheldrick, 2008)'
_diffrn_ambient_temperature 100(2)
_diffrn_measured_fraction_theta_full 0.993
_diffrn_measured_fraction_theta_max 0.993
_diffrn_measurement_device_type 'Bruker Kappa APEXII CCD area-detector'
_diffrn_measurement_method '\w and \f'
_diffrn_radiation_monochromator graphite
_diffrn_radiation_source 'fine-focus sealed tube'
_diffrn_radiation_type MoK\a
_diffrn_radiation_wavelength 0.71073
_diffrn_reflns_av_R_equivalents 0.0000
_diffrn_reflns_av_sigmaI/netI 0.0092
_diffrn_reflns_limit_h_max 6
_diffrn_reflns_limit_h_min -6
_diffrn_reflns_limit_k_max 0
_diffrn_reflns_limit_k_min -20
_diffrn_reflns_limit_l_max 5
_diffrn_reflns_limit_l_min -13
_diffrn_reflns_number 2299
_diffrn_reflns_theta_full 30.02
_diffrn_reflns_theta_max 30.02
_diffrn_reflns_theta_min 2.50
_exptl_absorpt_coefficient_mu 0.403
_exptl_absorpt_correction_T_max 0.9532
_exptl_absorpt_correction_T_min 0.7939
_exptl_absorpt_correction_type multi-scan
_exptl_absorpt_process_details '(TWINABS; Sheldrick, 2007)'
_exptl_crystal_colour colourless
_exptl_crystal_density_diffrn 1.526
_exptl_crystal_density_method 'not measured'
_exptl_crystal_description plate
_exptl_crystal_F_000 328
_exptl_crystal_size_max 0.60
_exptl_crystal_size_mid 0.55
_exptl_crystal_size_min 0.12
_refine_diff_density_max 0.395
_refine_diff_density_min -0.245
_refine_ls_extinction_method none
_refine_ls_goodness_of_fit_ref 1.090
_refine_ls_hydrogen_treatment refall
_refine_ls_matrix_type full
_refine_ls_number_parameters 120
_refine_ls_number_reflns 2299
_refine_ls_number_restraints 0
_refine_ls_restrained_S_all 1.090
_refine_ls_R_factor_all 0.0325
_refine_ls_R_factor_gt 0.0318
_refine_ls_shift/su_max 0.001
_refine_ls_shift/su_mean 0.000
_refine_ls_structure_factor_coef Fsqd
_refine_ls_weighting_details 'calc w = 1/[\s^2^(Fo^2^)+(0.0563P)^2^+0.1582P] where P=(Fo^2^+2Fc^2^)/3'
_refine_ls_weighting_scheme calc
_refine_ls_wR_factor_gt 0.0906
_refine_ls_wR_factor_ref 0.0912
_reflns_number_gt 2237
_reflns_number_total 2299
_reflns_threshold_expression I>2\s(I)
_cod_data_source_file cu3014.cif
_cod_data_source_block I
_cod_original_sg_symbol_Hall -P2ybc
_cod_original_sg_symbol_H-M P21/c
_cod_database_code 2018597
_cod_database_fobs_code 2018597

loop_
_symmetry_equiv_pos_as_xyz
'x, y, z'
'-x, y+1/2, -z+1/2'
'-x, -y, -z'
'x, -y-1/2, z-1/2'

loop_
_atom_site_type_symbol
_atom_site_label
_atom_site_fract_x
_atom_site_fract_y
_atom_site_fract_z
_atom_site_U_iso_or_equiv
_atom_site_adp_type
_atom_site_calc_flag
_atom_site_occupancy
_atom_site_symmetry_multiplicity
S S1 0.45810(5) 0.619635(16) 0.00899(3) 0.01593(10) Uani d 1 1
O O1 0.78973(17) 0.72378(5) -0.16442(8) 0.01835(17) Uani d 1 1
O O2 0.66108(19) 0.86916(5) -0.10973(9) 0.02072(18) Uani d 1 1
N N1 0.15541(18) 0.71303(6) 0.16100(9) 0.01456(18) Uani d 1 1
C C1 0.4659(2) 0.73920(7) -0.00279(10) 0.0143(2) Uani d 1 1
C C2 0.2919(2) 0.77796(7) 0.08597(10) 0.01405(19) Uani d 1 1
C C3 0.2247(2) 0.62707(7) 0.13147(11) 0.0153(2) Uani d 1 1
C C4 0.6463(2) 0.78554(7) -0.09681(10) 0.01511(19) Uani d 1 1
C C5 0.2407(3) 0.87877(7) 0.11043(13) 0.0185(2) Uani d 1 1
C C6 0.1226(2) 0.54277(7) 0.20076(12) 0.0188(2) Uani d 1 1
H H1 0.889(5) 0.7486(15) -0.220(2) 0.046(5) Uiso d 1 1
H H5A 0.057(5) 0.8942(14) 0.089(2) 0.050(6) Uiso d 1 1
H H5B 0.275(5) 0.8936(12) 0.196(2) 0.043(5) Uiso d 1 1
H H5C 0.356(5) 0.9172(15) 0.059(2) 0.058(6) Uiso d 1 1
H H6A -0.040(4) 0.5538(13) 0.240(2) 0.039(5) Uiso d 1 1
H H6B 0.256(5) 0.5241(14) 0.270(2) 0.048(6) Uiso d 1 1
H H6C 0.097(4) 0.4920(11) 0.147(2) 0.034(5) Uiso d 1 1

loop_
_atom_site_aniso_label
_atom_site_aniso_U_11
_atom_site_aniso_U_22
_atom_site_aniso_U_33
_atom_site_aniso_U_12
_atom_site_aniso_U_13
_atom_site_aniso_U_23
S1 0.01682(16) 0.01415(14) 0.01783(16) 0.00063(8) 0.00839(11) -0.00104(8)
O1 0.0180(4) 0.0197(4) 0.0187(4) -0.0007(3) 0.0106(3) -0.0006(3)
O2 0.0221(4) 0.0175(3) 0.0237(4) -0.0013(3) 0.0092(3) 0.0020(3)
N1 0.0140(4) 0.0154(4) 0.0148(4) 0.0002(3) 0.0054(3) -0.0005(3)
C1 0.0146(5) 0.0140(4) 0.0146(5) -0.0007(3) 0.0039(3) -0.0007(3)
C2 0.0132(4) 0.0150(4) 0.0142(4) -0.0001(3) 0.0032(3) -0.0005(3)
C3 0.0140(4) 0.0170(4) 0.0155(5) 0.0000(3) 0.0054(4) -0.0007(3)
C4 0.0131(4) 0.0191(4) 0.0134(4) -0.0006(3) 0.0031(3) -0.0005(3)
C5 0.0221(6) 0.0143(5) 0.0198(5) 0.0011(3) 0.0060(4) -0.0016(3)
C6 0.0203(5) 0.0151(4) 0.0222(5) -0.0011(4) 0.0090(4) 0.0013(4)

loop_
_atom_type_symbol
_atom_type_description
_atom_type_scat_dispersion_real
_atom_type_scat_dispersion_imag
_atom_type_scat_source
C C 0.0033 0.0016 'International Tables Vol C Tables 4.2.6.8 and 6.1.1.4'
H H 0.0000 0.0000 'International Tables Vol C Tables 4.2.6.8 and 6.1.1.4'
N N 0.0061 0.0033 'International Tables Vol C Tables 4.2.6.8 and 6.1.1.4'
O O 0.0106 0.0060 'International Tables Vol C Tables 4.2.6.8 and 6.1.1.4'
S S 0.1246 0.1234 'International Tables Vol C Tables 4.2.6.8 and 6.1.1.4'

loop_
_geom_angle_atom_site_label_1
_geom_angle_atom_site_label_2
_geom_angle_atom_site_label_3
_geom_angle
_geom_angle_publ_flag
C1 S1 C3 90.25(5) y
C4 O1 H1 112.9(15) ?
C2 N1 C3 112.00(9) y
C2 C1 C4 129.28(9) ?
C2 C1 S1 110.09(7) ?
C4 C1 S1 120.61(8) ?
C1 C2 N1 113.80(9) ?
C1 C2 C5 127.76(9) ?
N1 C2 C5 118.44(9) ?
N1 C3 C6 124.18(9) ?
N1 C3 S1 113.85(8) ?
C6 C3 S1 121.92(8) ?
O2 C4 O1 124.80(9) ?
O2 C4 C1 123.77(9) ?
O1 C4 C1 111.42(9) ?
C2 C5 H5A 111.3(13) ?
C2 C5 H5B 111.7(12) ?
H5A C5 H5B 106.0(19) ?
C2 C5 H5C 111.5(14) ?
H5A C5 H5C 108.8(18) ?
H5B C5 H5C 107.3(18) ?
C3 C6 H6A 112.2(12) ?
C3 C6 H6B 109.7(13) ?
H6A C6 H6B 107.0(18) ?
C3 C6 H6C 114.8(12) ?
H6A C6 H6C 107.9(17) ?
H6B C6 H6C 104.8(17) ?

loop_
_geom_bond_atom_site_label_1
_geom_bond_atom_site_label_2
_geom_bond_distance
_geom_bond_publ_flag
C1 S1 1.7231(10) y
C3 S1 1.7148(11) y
C4 O1 1.3339(12) y
O1 H1 0.84(2) ?
C4 O2 1.2112(13) y
C2 N1 1.3874(13) y
C3 N1 1.3180(13) y
C1 C2 1.3748(13) y
C1 C4 1.4766(13) ?
C2 C5 1.4924(13) ?
C3 C6 1.4932(14) ?
C5 H5A 0.92(2) ?
C5 H5B 0.88(2) ?
C5 H5C 0.96(2) ?
C6 H6A 0.91(2) ?
C6 H6B 0.95(2) ?
C6 H6C 0.906(18) ?

loop_
_geom_hbond_atom_site_label_D
_geom_hbond_atom_site_label_H
_geom_hbond_atom_site_label_A
_geom_hbond_site_symmetry_A
_geom_hbond_distance_DH
_geom_hbond_distance_HA
_geom_hbond_distance_DA
_geom_hbond_angle_DHA
O1 H1 N1 4_675 0.84(2) 1.88(2) 2.7108(11) 170(2)
C5 H5A O2 1_455 0.92(2) 2.67(2) 3.4220(17) 139.6(18)
C6 H6A O2 4_476 0.91(2) 2.41(2) 3.2640(14) 155.7(16)
C6 H6B O2 4_576 0.95(2) 2.69(2) 3.3413(16) 126.4(16)

loop_
_geom_torsion_atom_site_label_1
_geom_torsion_atom_site_label_2
_geom_torsion_atom_site_label_3
_geom_torsion_atom_site_label_4
_geom_torsion
_geom_torsion_publ_flag
C3 S1 C1 C2 -0.11(8) ?
C3 S1 C1 C4 178.83(9) ?
C4 C1 C2 N1 -179.05(10) ?
S1 C1 C2 N1 -0.22(11) ?
C4 C1 C2 C5 -0.13(18) ?
S1 C1 C2 C5 178.71(10) ?
C3 N1 C2 C1 0.56(13) ?
C3 N1 C2 C5 -178.47(10) ?
C2 N1 C3 C6 176.78(10) ?
C2 N1 C3 S1 -0.65(12) ?
C1 S1 C3 N1 0.45(9) ?
C1 S1 C3 C6 -177.05(10) ?
C2 C1 C4 O2 -1.27(18) y
S1 C1 C4 O2 -179.99(9) ?
C2 C1 C4 O1 178.52(10) ?
S1 C1 C4 O1 -0.20(12) y

loop_
_cod_related_entry_id
_cod_related_entry_database
_cod_related_entry_code
1 ChemSpider 643611
